data_2014296
loop_
_publ_author_name
'Mohanu, Antoneta'
'Trombe, Jean-Christian'

_publ_section_title
;
 VF(C~4~O~4~)(H~2~O)~2~: a new layer type of diaquavanadium(III)
 fluoride squarate
;
_journal_coeditor_code AV1268
_journal_issue 1
_journal_name_full 'Acta Crystallographica Section C'
_journal_page_first m16
_journal_page_last m18
_journal_paper_doi 10.1107/S0108270105039259
_journal_volume 62
_journal_year 2006
_chemical_formula_iupac '[V (C4 O4) F (H2 O)2]'
_chemical_formula_moiety 'C4 H4 F O6 V'
_chemical_formula_sum 'C4 H4 F O6 V'
_chemical_formula_weight 218.01
_chemical_name_systematic
;
poly[diaqua-\m-fluoro-\m-squarato-vanadium(III)]
;
_space_group_IT_number 14
_symmetry_cell_setting monoclinic
_symmetry_space_group_name_Hall '-P 2yn'
_symmetry_space_group_name_H-M 'P 1 21/n 1'
_atom_sites_solution_hydrogens geom
_atom_sites_solution_primary direct
_atom_sites_solution_secondary difmap
_audit_creation_method SHELXL-97
_cell_angle_alpha 90
_cell_angle_beta 102.019(9)
_cell_angle_gamma 90
_cell_formula_units_Z 2
_cell_length_a 3.7790(4)
_cell_length_b 11.2070(8)
_cell_length_c 7.8410(7)
_cell_measurement_reflns_used 1121
_cell_measurement_temperature 295
_cell_measurement_theta_max 31.98
_cell_measurement_theta_min 6.07
_cell_volume 324.80(5)
_computing_cell_refinement 'DENZO-SMN (Otwinowski & Minor, 1997)'
_computing_data_collection 'COLLECT (Nonius 1998)'
_computing_data_reduction DENZO-SMN
_computing_molecular_graphics 'ORTEPIII (Burnett & Johnson, 1996)'
_computing_publication_material SHELXL97
_computing_structure_refinement 'SHELXL97 (Sheldrick, 1997)'
_computing_structure_solution 'SIR92 (Altomare <i>et al.</i>,  1994)'
_diffrn_ambient_temperature 295
_diffrn_measured_fraction_theta_full 0.989
_diffrn_measured_fraction_theta_max 0.989
_diffrn_measurement_device_type 'Nonius KappaCCD area-detector'
_diffrn_measurement_method '\y and \w'
_diffrn_radiation_monochromator graphite
_diffrn_radiation_source 'fine-focus sealed tube'
_diffrn_radiation_type MoK\a
_diffrn_radiation_wavelength 0.71073
_diffrn_reflns_av_R_equivalents 0.0803
_diffrn_reflns_av_sigmaI/netI 0.0841
_diffrn_reflns_limit_h_max 5
_diffrn_reflns_limit_h_min -5
_diffrn_reflns_limit_k_max 16
_diffrn_reflns_limit_k_min -16
_diffrn_reflns_limit_l_max 11
_diffrn_reflns_limit_l_min -8
_diffrn_reflns_number 5487
_diffrn_reflns_theta_full 31.98
_diffrn_reflns_theta_max 31.98
_diffrn_reflns_theta_min 6.07
_exptl_absorpt_coefficient_mu 1.536
_exptl_absorpt_correction_T_max 0.956
_exptl_absorpt_correction_T_min 0.512
_exptl_absorpt_correction_type multi-scan
_exptl_absorpt_process_details '(Sortav; Blessing, 1995)'
_exptl_crystal_colour brown
_exptl_crystal_density_diffrn 2.229
_exptl_crystal_density_method 'not measured'
_exptl_crystal_description Platelet
_exptl_crystal_F_000 216
_exptl_crystal_size_max 0.60
_exptl_crystal_size_mid 0.40
_exptl_crystal_size_min 0.03
_refine_diff_density_max 0.419
_refine_diff_density_min -0.492
_refine_ls_extinction_method none
_refine_ls_goodness_of_fit_ref 0.945
_refine_ls_hydrogen_treatment constr
_refine_ls_matrix_type full
_refine_ls_number_parameters 58
_refine_ls_number_reflns 1121
_refine_ls_number_restraints 0
_refine_ls_restrained_S_all 0.945
_refine_ls_R_factor_all 0.0792
_refine_ls_R_factor_gt 0.0351
_refine_ls_shift/su_max 0.000
_refine_ls_shift/su_mean 0.000
_refine_ls_structure_factor_coef Fsqd
_refine_ls_weighting_details 'calc w=1/[\s^2^(Fo^2^)+(0.0314P)^2^] where P=(Fo^2^+2Fc^2^)/3'
_refine_ls_weighting_scheme calc
_refine_ls_wR_factor_gt 0.0673
_refine_ls_wR_factor_ref 0.0749
_reflns_number_gt 709
_reflns_number_total 1121
_reflns_threshold_expression I>2\s(I)
_cod_data_source_file av1268.cif
_cod_data_source_block I
_cod_depositor_comments
;
The following automatic conversions were performed:
'_symmetry_cell_setting' value 'Monoclinic' changed to 'monoclinic'
according to '/home/saulius/struct/CIF-dictionaries/cif_core.dic'
dictionary named 'cif_core.dic' version 2.4.1 from 2010-06-29.

Automatic conversion script
Id: cif_fix_enum 1527 2010-12-29 10:47:43Z saulius 

The following automatic conversions were performed:

'_symmetry_cell_setting' value 'Monoclinic' changed to 'monoclinic'
according to /home/saulius/struct/CIF-dictionaries/cif_core.dic
dictionary named 'cif_core.dic' version 2.4.1 from 2010-06-29.

Automatic conversion script
Id: cif_fix_values 1715 2011-07-08 13:25:40Z adriana 
;
_cod_original_sg_symbol_H-M 'P 21/n'
_cod_database_code 2014296
_cod_database_fobs_code 2014296

loop_
_symmetry_equiv_pos_as_xyz
'x, y, z'
'-x+1/2, y+1/2, -z+1/2'
'-x, -y, -z'
'x-1/2, -y-1/2, z-1/2'

loop_
_atom_site_label
_atom_site_fract_x
_atom_site_fract_y
_atom_site_fract_z
_atom_site_U_iso_or_equiv
_atom_site_adp_type
_atom_site_calc_flag
_atom_site_refinement_flags
_atom_site_occupancy
_atom_site_disorder_assembly
_atom_site_disorder_group
_atom_site_type_symbol
V 0.5000 0.5000 0.5000 0.01408(14) Uani d S 1 . . V
F 1.0000 0.5000 0.5000 0.0295(4) Uani d S 1 . . F
O1 0.3863(4) 0.43415(13) 0.25861(16) 0.0193(3) Uani d . 1 . . O
O2 0.3009(4) 0.32002(14) -0.11716(19) 0.0283(4) Uani d . 1 . . O
C1 0.4523(5) 0.47278(17) 0.1173(3) 0.0145(4) Uani d . 1 . . C
C2 0.4097(5) 0.41845(18) -0.0537(3) 0.0160(4) Uani d . 1 . . C
O3 0.5368(4) 0.33348(12) 0.5817(2) 0.0228(3) Uani d . 1 . . O
H3A 0.6400 0.2814 0.5305 0.027 Uiso d R 1 . . H
H3B 0.4550 0.2992 0.6634 0.027 Uiso d R 1 . . H

loop_
_atom_site_aniso_label
_atom_site_aniso_U_11
_atom_site_aniso_U_22
_atom_site_aniso_U_33
_atom_site_aniso_U_12
_atom_site_aniso_U_13
_atom_site_aniso_U_23
V 0.0219(2) 0.0134(2) 0.0077(2) 0.0006(2) 0.00485(16) 0.0002(2)
F 0.0211(8) 0.0368(11) 0.0320(10) -0.0004(8) 0.0085(7) -0.0010(9)
O1 0.0299(8) 0.0215(8) 0.0081(7) -0.0066(6) 0.0077(6) -0.0017(6)
O2 0.0526(10) 0.0199(8) 0.0160(8) -0.0159(7) 0.0158(7) -0.0056(6)
C1 0.0159(9) 0.0169(11) 0.0109(9) 0.0000(7) 0.0033(7) -0.0006(7)
C2 0.0198(9) 0.0178(11) 0.0112(9) -0.0029(7) 0.0052(7) -0.0007(8)
O3 0.0404(8) 0.0153(8) 0.0174(8) 0.0050(6) 0.0167(6) 0.0024(6)

loop_
_atom_type_symbol
_atom_type_description
_atom_type_scat_dispersion_real
_atom_type_scat_dispersion_imag
_atom_type_scat_source
C C 0.0033 0.0016 'International Tables Vol C Tables 4.2.6.8 and 6.1.1.4'
H H 0.0000 0.0000 'International Tables Vol C Tables 4.2.6.8 and 6.1.1.4'
O O 0.0106 0.0060 'International Tables Vol C Tables 4.2.6.8 and 6.1.1.4'
F F 0.0171 0.0103 'International Tables Vol C Tables 4.2.6.8 and 6.1.1.4'
V V 0.3005 0.5294 'International Tables Vol C Tables 4.2.6.8 and 6.1.1.4'

loop_
_geom_angle_atom_site_label_1
_geom_angle_atom_site_label_2
_geom_angle_atom_site_label_3
_geom_angle_site_symmetry_3
_geom_angle
_geom_angle_publ_flag
F V O3 . 89.84(4) y
F V O1 . 91.02(4) y
O3 V O1 . 86.83(6) y
C1 O1 V . 131.58(13) ?
O1 C1 C2 . 131.56(18) y
O1 C1 C2 3_665 137.68(19) y
C2 C1 C2 3_665 90.76(16) y
O2 C2 C1 . 134.85(18) y
O2 C2 C1 3_665 135.9(2) y
V O3 H3A . 120.4 ?
V O3 H3B . 131.0 ?
H3A O3 H3B . 108.5 ?

loop_
_geom_bond_atom_site_label_1
_geom_bond_atom_site_label_2
_geom_bond_site_symmetry_2
_geom_bond_distance
_geom_bond_publ_flag
V F . 1.8895(2) y
V O3 . 1.9687(14) y
V O1 . 1.9932(13) y
O1 C1 . 1.262(2) y
O2 C2 . 1.244(2) y
C1 C2 . 1.451(3) y
C1 C2 3_665 1.454(3) y
O3 H3A . 0.8484 ?
O3 H3B . 0.8577 ?

loop_
_geom_hbond_atom_site_label_D
_geom_hbond_atom_site_label_H
_geom_hbond_atom_site_label_A
_geom_hbond_site_symmetry_A
_geom_hbond_distance_DH
_geom_hbond_distance_HA
_geom_hbond_distance_DA
_geom_hbond_angle_DHA
O3 H3B O2 1_556 0.86 1.94 2.696(2) 145.9
O3 H3A O2 4_666 0.85 1.82 2.6525(19) 168.8
